data_4344975
loop_
_publ_author_name
'Evans, Hayden A.'
'Labram, John G.'
'Smock, Sara R.'
'Wu, Guang'
'Chabinyc, Michael L.'
'Seshadri, Ram'
'Wudl, Fred'

_publ_section_title
;
 Mono- and Mixed-Valence Tetrathiafulvalene Semiconductors (TTF)BiI4 and
 (TTF)4BiI6 with 1D and 0D Bismuth-Iodide Networks.
;
_journal_issue 1
_journal_name_full 'Inorganic chemistry'
_journal_page_first 395
_journal_page_last 401
_journal_paper_doi 10.1021/acs.inorgchem.6b02287
_journal_volume 56
_journal_year 2017
_chemical_formula_sum 'C24 H16 Bi I6 S16'
_chemical_formula_weight 1787.71
_space_group_crystal_system triclinic
_space_group_IT_number 2
_space_group_name_Hall '-P 1'
_space_group_name_H-M_alt 'P -1'
_symmetry_space_group_name_Hall '-P 1'
_symmetry_space_group_name_H-M 'P -1'
_atom_sites_solution_hydrogens geom
_audit_creation_method SHELXL-2014/7
_cell_angle_alpha 84.283(15)
_cell_angle_beta 80.45(2)
_cell_angle_gamma 85.85(3)
_cell_formula_units_Z 1
_cell_length_a 10.237(8)
_cell_length_b 10.460(5)
_cell_length_c 11.166(8)
_cell_measurement_reflns_used 695
_cell_measurement_temperature 296(2)
_cell_measurement_theta_max 25.2
_cell_measurement_theta_min 1.35
_cell_volume 1171.3(14)
_computing_structure_refinement 'SHELXL-2014/7 (Sheldrick, 2014)'
_diffrn_ambient_temperature 296(2)
_diffrn_measured_fraction_theta_full 0.998
_diffrn_measured_fraction_theta_max 0.983
_diffrn_measurement_device_type 'Bruker Kappa Apex II'
_diffrn_measurement_method 'omega scan'
_diffrn_radiation_type MoK\a
_diffrn_radiation_wavelength 0.71073
_diffrn_reflns_av_R_equivalents 0.0559
_diffrn_reflns_av_unetI/netI 0.0945
_diffrn_reflns_Laue_measured_fraction_full 0.998
_diffrn_reflns_Laue_measured_fraction_max 0.983
_diffrn_reflns_limit_h_max 12
_diffrn_reflns_limit_h_min -11
_diffrn_reflns_limit_k_max 13
_diffrn_reflns_limit_k_min -13
_diffrn_reflns_limit_l_max 13
_diffrn_reflns_limit_l_min -14
_diffrn_reflns_number 10557
_diffrn_reflns_point_group_measured_fraction_full 0.998
_diffrn_reflns_point_group_measured_fraction_max 0.983
_diffrn_reflns_theta_full 25.242
_diffrn_reflns_theta_max 26.644
_diffrn_reflns_theta_min 1.857
_exptl_absorpt_coefficient_mu 8.449
_exptl_absorpt_correction_T_max 0.7454
_exptl_absorpt_correction_T_min 0.6450
_exptl_absorpt_correction_type multi-scan
_exptl_absorpt_process_details SADABS
_exptl_crystal_colour red
_exptl_crystal_density_diffrn 2.534
_exptl_crystal_description prism
_exptl_crystal_F_000 817
_exptl_crystal_size_max 0.1
_exptl_crystal_size_mid 0.1
_exptl_crystal_size_min 0.1
_refine_diff_density_max 2.396
_refine_diff_density_min -1.126
_refine_diff_density_rms 0.279
_refine_ls_extinction_method none
_refine_ls_goodness_of_fit_ref 1.019
_refine_ls_hydrogen_treatment constr
_refine_ls_matrix_type full
_refine_ls_number_parameters 214
_refine_ls_number_reflns 4839
_refine_ls_number_restraints 0
_refine_ls_restrained_S_all 1.019
_refine_ls_R_factor_all 0.1048
_refine_ls_R_factor_gt 0.0591
_refine_ls_shift/su_max 0.000
_refine_ls_shift/su_mean 0.000
_refine_ls_structure_factor_coef Fsqd
_refine_ls_weighting_details 'w=1/[\s^2^(Fo^2^)+(0.0728P)^2^] where P=(Fo^2^+2Fc^2^)/3'
_refine_ls_weighting_scheme calc
_refine_ls_wR_factor_gt 0.1347
_refine_ls_wR_factor_ref 0.1547
_reflns_Friedel_coverage 0.000
_reflns_number_gt 3121
_reflns_number_total 4839
_reflns_threshold_expression 'I > 2\s(I)'
_cod_data_source_file ic6b02287_si_003.cif
_cod_data_source_block hae_135_0m
_cod_depositor_comments 'Adding full bibliography for 4344975.cif.'
_cod_original_cell_volume 1171.4(14)
_cod_database_code 4344975
_shelx_shelxl_version_number 2014/7
_shelx_space_group_comment
;
The symmetry employed for this shelxl refinement is uniquely defined
by the following loop, which should always be used as a source of
symmetry information in preference to the above space-group names.
They are only intended as comments.
;

loop_
_space_group_symop_operation_xyz
'x, y, z'
'-x, -y, -z'

loop_
_atom_site_label
_atom_site_type_symbol
_atom_site_fract_x
_atom_site_fract_y
_atom_site_fract_z
_atom_site_U_iso_or_equiv
_atom_site_adp_type
_atom_site_occupancy
_atom_site_site_symmetry_order
_atom_site_calc_flag
_atom_site_refinement_flags_posn
_atom_site_refinement_flags_adp
_atom_site_refinement_flags_occupancy
Bi01 Bi 0.0000 0.5000 1.0000 0.0319(2) Uani 1 2 d S . P
I002 I 0.02862(9) 0.49708(8) 0.71686(8) 0.0430(3) Uani 1 1 d . . .
I003 I 0.21742(9) 0.27187(9) 0.99841(9) 0.0487(3) Uani 1 1 d . . .
I004 I 0.20541(10) 0.70942(10) 0.96746(9) 0.0529(3) Uani 1 1 d . . .
S005 S 0.5733(4) 0.6703(4) 0.2987(3) 0.0477(9) Uani 1 1 d . . .
S006 S 0.9784(4) 0.8363(3) 0.3983(4) 0.0460(9) Uani 1 1 d . . .
S007 S 0.6885(4) 0.6500(4) 0.5555(4) 0.0485(9) Uani 1 1 d . . .
S008 S 0.4128(4) 0.6536(3) 0.6875(3) 0.0455(9) Uani 1 1 d . . .
S009 S 0.2988(4) 0.6688(4) 0.4330(4) 0.0471(9) Uani 1 1 d . . .
S00A S 1.0102(4) 1.1087(4) 0.3209(4) 0.0586(11) Uani 1 1 d . . .
S00B S 0.6521(5) -0.0008(4) 0.3352(5) 0.0780(15) Uani 1 1 d . . .
S00C S 0.3563(5) 0.0125(4) 0.3704(6) 0.0798(15) Uani 1 1 d . . .
C00D C 0.9862(14) 0.8838(14) 0.2472(14) 0.053(4) Uani 1 1 d . . .
H00D H 0.9812 0.8242 0.1918 0.063 Uiso 1 1 calc R U .
C00E C 0.6655(15) 0.6485(13) 0.7101(14) 0.052(4) Uani 1 1 d . . .
H00E H 0.7381 0.6476 0.7505 0.062 Uiso 1 1 calc R U .
C5 C 0.3172(15) 0.6845(14) 0.2766(14) 0.053(4) Uani 1 1 d . . .
H5 H 0.2441 0.6950 0.2362 0.063 Uiso 1 1 calc R U .
C4 C 0.4429(13) 0.6810(14) 0.2146(13) 0.052(4) Uani 1 1 d . . .
H4 H 0.4592 0.6842 0.1299 0.062 Uiso 1 1 calc R U .
C3 C 0.4667(13) 0.6638(12) 0.4393(13) 0.042(3) Uani 1 1 d . . .
C2 C 0.5185(12) 0.6556(11) 0.5480(12) 0.036(3) Uani 1 1 d . . .
C1 C 0.5411(15) 0.6486(13) 0.7738(14) 0.051(4) Uani 1 1 d . . .
H1 H 0.5247 0.6461 0.8584 0.061 Uiso 1 1 calc R U .
C7 C 0.443(2) 0.0201(16) 0.2174(18) 0.073(5) Uani 1 1 d . . .
H7 H 0.3993 0.0280 0.1503 0.088 Uiso 1 1 calc R U .
C6 C 0.578(2) 0.0134(17) 0.205(2) 0.090(6) Uani 1 1 d . . .
H6 H 0.6293 0.0164 0.1286 0.108 Uiso 1 1 calc R U .
C8 C 0.9960(13) 0.9888(12) 0.4401(12) 0.042(3) Uani 1 1 d . . .
C9 C 0.9996(15) 1.0066(16) 0.2098(16) 0.061(4) Uani 1 1 d . . .
H9 H 1.0032 1.0369 0.1282 0.073 Uiso 1 1 calc R U .
C10 C 0.5011(16) 0.0042(15) 0.4399(16) 0.068(6) Uani 1 1 d . . .

loop_
_atom_site_aniso_label
_atom_site_aniso_U_11
_atom_site_aniso_U_22
_atom_site_aniso_U_33
_atom_site_aniso_U_23
_atom_site_aniso_U_13
_atom_site_aniso_U_12
Bi01 0.0282(4) 0.0408(4) 0.0266(4) -0.0067(3) -0.0020(3) -0.0018(3)
I002 0.0449(5) 0.0518(5) 0.0311(5) -0.0065(4) -0.0007(4) -0.0025(4)
I003 0.0419(6) 0.0617(6) 0.0407(6) -0.0082(4) -0.0055(4) 0.0107(4)
I004 0.0453(6) 0.0711(7) 0.0423(6) -0.0074(5) 0.0014(4) -0.0196(5)
S005 0.045(2) 0.054(2) 0.042(2) -0.0033(16) 0.0024(16) -0.0087(17)
S006 0.045(2) 0.0407(19) 0.052(2) -0.0094(16) -0.0061(17) 0.0005(16)
S007 0.037(2) 0.057(2) 0.053(2) -0.0135(17) -0.0019(17) -0.0084(17)
S008 0.041(2) 0.055(2) 0.039(2) -0.0120(16) -0.0005(16) 0.0033(16)
S009 0.037(2) 0.056(2) 0.047(2) -0.0031(17) -0.0049(16) 0.0015(16)
S00A 0.073(3) 0.046(2) 0.055(3) 0.0068(18) -0.009(2) -0.012(2)
S00B 0.051(3) 0.058(3) 0.114(4) -0.005(3) 0.014(3) -0.001(2)
S00C 0.049(3) 0.063(3) 0.127(5) 0.000(3) -0.018(3) 0.000(2)
C00D 0.048(9) 0.052(9) 0.056(10) -0.004(7) -0.007(7) 0.007(7)
C00E 0.044(9) 0.056(9) 0.062(11) -0.025(7) -0.017(8) 0.004(7)
C5 0.041(9) 0.066(10) 0.050(10) -0.004(7) -0.010(7) 0.010(7)
C4 0.033(8) 0.081(11) 0.039(9) -0.002(7) 0.000(6) -0.003(7)
C3 0.042(8) 0.031(7) 0.044(9) 0.007(6) 0.007(6) 0.000(6)
C2 0.035(7) 0.035(7) 0.038(8) -0.009(6) -0.001(6) -0.011(6)
C1 0.053(10) 0.053(9) 0.049(10) -0.013(7) -0.012(8) 0.003(7)
C7 0.077(14) 0.070(12) 0.073(14) -0.010(9) -0.007(10) -0.003(10)
C6 0.096(17) 0.068(12) 0.093(17) 0.003(11) 0.013(13) -0.001(11)
C8 0.033(7) 0.032(7) 0.052(9) 0.010(6) 0.013(7) -0.015(6)
C9 0.050(10) 0.074(12) 0.056(11) 0.001(8) -0.004(8) 0.005(8)
C10 0.033(8) 0.042(8) 0.123(17) -0.012(11) 0.008(11) 0.003(7)

loop_
_atom_type_symbol
_atom_type_description
_atom_type_scat_dispersion_real
_atom_type_scat_dispersion_imag
_atom_type_scat_source
C C 0.0033 0.0016 'International Tables Vol C Tables 4.2.6.8 and 6.1.1.4'
S S 0.1246 0.1234 'International Tables Vol C Tables 4.2.6.8 and 6.1.1.4'
I I -0.4742 1.8119 'International Tables Vol C Tables 4.2.6.8 and 6.1.1.4'
Bi Bi -4.1077 10.2566 'International Tables Vol C Tables 4.2.6.8 and 6.1.1.4'
H H 0.0000 0.0000 'International Tables Vol C Tables 4.2.6.8 and 6.1.1.4'

loop_
_geom_angle_atom_site_label_1
_geom_angle_atom_site_label_2
_geom_angle_atom_site_label_3
_geom_angle
_geom_angle_site_symmetry_1
_geom_angle_site_symmetry_3
I004 Bi01 I004 180.0 2_567 .
I004 Bi01 I002 90.41(3) 2_567 2_567
I004 Bi01 I002 89.59(3) . 2_567
I004 Bi01 I002 89.59(3) 2_567 .
I004 Bi01 I002 90.41(3) . .
I002 Bi01 I002 180.0 2_567 .
I004 Bi01 I003 93.58(6) 2_567 2_567
I004 Bi01 I003 86.42(6) . 2_567
I002 Bi01 I003 88.20(3) 2_567 2_567
I002 Bi01 I003 91.80(3) . 2_567
I004 Bi01 I003 86.42(6) 2_567 .
I004 Bi01 I003 93.58(6) . .
I002 Bi01 I003 91.80(3) 2_567 .
I002 Bi01 I003 88.20(3) . .
I003 Bi01 I003 180.0 2_567 .
C4 S005 C3 93.4(7) . .
C00D S006 C8 94.9(7) . .
C00E S007 C2 94.2(7) . .
C2 S008 C1 94.5(7) . .
C5 S009 C3 95.3(7) . .
C8 S00A C9 94.9(7) . .
C6 S00B C10 95.5(10) . .
C10 S00C C7 95.3(9) . .
C9 C00D S006 118.9(13) . .
C9 C00D H00D 120.5 . .
S006 C00D H00D 120.5 . .
C1 C00E S007 119.6(12) . .
C1 C00E H00E 120.2 . .
S007 C00E H00E 120.2 . .
C4 C5 S009 117.0(12) . .
C4 C5 H5 121.5 . .
S009 C5 H5 121.5 . .
C5 C4 S005 117.9(12) . .
C5 C4 H4 121.0 . .
S005 C4 H4 121.0 . .
C2 C3 S009 123.6(10) . .
C2 C3 S005 120.2(10) . .
S009 C3 S005 116.2(8) . .
C3 C2 S008 120.3(10) . .
C3 C2 S007 123.9(10) . .
S008 C2 S007 115.7(8) . .
C00E C1 S008 116.0(12) . .
C00E C1 H1 122.0 . .
S008 C1 H1 122.0 . .
C6 C7 S00C 115.6(16) . .
C6 C7 H7 122.2 . .
S00C C7 H7 122.2 . .
C7 C6 S00B 119.4(17) . .
C7 C6 H6 120.3 . .
S00B C6 H6 120.3 . .
C8 C8 S00A 122.9(12) 2_776 .
C8 C8 S006 122.3(12) 2_776 .
S00A C8 S006 114.7(8) . .
C00D C9 S00A 116.5(13) . .
C00D C9 H9 121.7 . .
S00A C9 H9 121.7 . .
C10 C10 S00B 122.1(18) 2_656 .
C10 C10 S00C 123.8(17) 2_656 .
S00B C10 S00C 114.1(10) . .

loop_
_geom_bond_atom_site_label_1
_geom_bond_atom_site_label_2
_geom_bond_distance
_geom_bond_site_symmetry_2
Bi01 I004 3.0995(18) 2_567
Bi01 I004 3.0995(18) .
Bi01 I002 3.129(3) 2_567
Bi01 I002 3.129(3) .
Bi01 I003 3.1426(19) 2_567
Bi01 I003 3.1427(18) .
S005 C4 1.746(15) .
S005 C3 1.755(14) .
S006 C00D 1.701(16) .
S006 C8 1.735(13) .
S007 C00E 1.702(16) .
S007 C2 1.753(13) .
S008 C2 1.743(13) .
S008 C1 1.748(15) .
S009 C5 1.718(16) .
S009 C3 1.729(14) .
S00A C8 1.731(12) .
S00A C9 1.736(17) .
S00B C6 1.73(2) .
S00B C10 1.778(17) .
S00C C10 1.777(18) .
S00C C7 1.79(2) .
C00D C9 1.32(2) .
C00D H00D 0.9300 .
C00E C1 1.35(2) .
C00E H00E 0.9300 .
C5 C4 1.357(19) .
C5 H5 0.9300 .
C4 H4 0.9300 .
C3 C2 1.396(19) .
C1 H1 0.9300 .
C7 C6 1.36(3) .
C7 H7 0.9300 .
C6 H6 0.9300 .
C8 C8 1.40(3) 2_776
C9 H9 0.9300 .
C10 C10 1.33(4) 2_656
